data_7124296
loop_
_publ_author_name
'Hou, Hongwei'
'Shao, Chao Zhi'
'Yu, Cai-Xia'
'Xie, Qiong'
'Wu, Qiong'
'Zhao, Yujie'

_publ_section_title
;
 Porous functionalized MOF self-evolution promoting molecule encapsulation
 and Hg2+ removal
;
_journal_name_full 'Chemical Communications'
_journal_paper_doi 10.1039/C9CC06849J
_journal_year 2019
_chemical_formula_moiety 'C12 H10 N4 O4 Zn'
_chemical_formula_sum 'C12 H10 N4 O4 Zn'
_chemical_formula_weight 339.61
_space_group_crystal_system orthorhombic
_space_group_IT_number 18
_space_group_name_Hall 'P 2 2ab'
_space_group_name_H-M_alt 'P 21 21 2'
_symmetry_space_group_name_Hall 'P 2 2ab'
_symmetry_space_group_name_H-M 'P 21 21 2'
_atom_sites_solution_hydrogens geom
_audit_creation_date 2019-01-10
_audit_creation_method
;
Olex2 1.2-beta
(compiled 2018.05.29 svn.r3508 for OlexSys, GUI svn.r5506)
;
_audit_update_record
;
2019-01-10 deposited with the CCDC.    2019-10-09 downloaded from the CCDC.
;
_cell_angle_alpha 90
_cell_angle_beta 90
_cell_angle_gamma 90
_cell_formula_units_Z 4
_cell_length_a 14.7391(5)
_cell_length_b 14.7855(5)
_cell_length_c 9.8812(4)
_cell_measurement_reflns_used 9650
_cell_measurement_temperature 273.15
_cell_measurement_theta_max 27.54
_cell_measurement_theta_min 2.48
_cell_volume 2153.36(14)
_computing_cell_refinement 'SAINT v8.37A (Bruker, 2015)'
_computing_data_reduction 'SAINT v8.37A (Bruker, 2015)'
_computing_molecular_graphics 'Olex2 (Dolomanov et al., 2009)'
_computing_publication_material 'Olex2 (Dolomanov et al., 2009)'
_computing_structure_refinement 'ShelXL (Sheldrick, 2015)'
_diffrn_ambient_temperature 273.15
_diffrn_measured_fraction_theta_full 0.997
_diffrn_measured_fraction_theta_max 0.997
_diffrn_measurement_device_type 'Bruker APEX-II CCD'
_diffrn_measurement_method '\f and \w scans'
_diffrn_radiation_type MoK\a
_diffrn_radiation_wavelength 0.71073
_diffrn_reflns_av_R_equivalents 0.0296
_diffrn_reflns_av_unetI/netI 0.0116
_diffrn_reflns_Laue_measured_fraction_full 0.997
_diffrn_reflns_Laue_measured_fraction_max 0.997
_diffrn_reflns_limit_h_max 17
_diffrn_reflns_limit_h_min -17
_diffrn_reflns_limit_k_max 17
_diffrn_reflns_limit_k_min -17
_diffrn_reflns_limit_l_max 11
_diffrn_reflns_limit_l_min -11
_diffrn_reflns_number 68415
_diffrn_reflns_point_group_measured_fraction_full 0.998
_diffrn_reflns_point_group_measured_fraction_max 0.998
_diffrn_reflns_theta_full 25.242
_diffrn_reflns_theta_max 25.484
_diffrn_reflns_theta_min 2.764
_diffrn_standards_number 0
_exptl_absorpt_coefficient_mu 1.154
_exptl_absorpt_correction_T_max 0.7456
_exptl_absorpt_correction_T_min 0.7086
_exptl_absorpt_correction_type multi-scan
_exptl_absorpt_process_details
;
SADABS-2016/2 (Bruker,2016/2) was used for absorption correction.
wR2(int) was 0.0554 before and 0.0487 after correction.
The Ratio of minimum to maximum transmission is 0.9504.
The \l/2 correction factor is Not present.
;
_exptl_crystal_colour colourless
_exptl_crystal_colour_primary colourless
_exptl_crystal_density_diffrn 1.048
_exptl_crystal_description block
_exptl_crystal_F_000 688
_exptl_crystal_size_max 0.12
_exptl_crystal_size_mid 0.09
_exptl_crystal_size_min 0.07
_refine_diff_density_max 0.260
_refine_diff_density_min -0.525
_refine_diff_density_rms 0.077
_refine_ls_abs_structure_details
;
 Refined as an inversion twin.
;
_refine_ls_abs_structure_Flack 0.26(2)
_refine_ls_extinction_method none
_refine_ls_goodness_of_fit_ref 1.074
_refine_ls_hydrogen_treatment constr
_refine_ls_matrix_type full
_refine_ls_number_parameters 191
_refine_ls_number_reflns 3986
_refine_ls_number_restraints 1
_refine_ls_restrained_S_all 1.076
_refine_ls_R_factor_all 0.0299
_refine_ls_R_factor_gt 0.0273
_refine_ls_shift/su_max 0.001
_refine_ls_shift/su_mean 0.000
_refine_ls_structure_factor_coef Fsqd
_refine_ls_weighting_details 'w=1/[\s^2^(Fo^2^)+(0.0543P)^2^+1.0213P] where P=(Fo^2^+2Fc^2^)/3'
_refine_ls_weighting_scheme calc
_refine_ls_wR_factor_gt 0.0842
_refine_ls_wR_factor_ref 0.0867
_reflns_Friedel_coverage 0.755
_reflns_Friedel_fraction_full 1.000
_reflns_Friedel_fraction_max 1.000
_reflns_number_gt 3729
_reflns_number_total 3986
_reflns_threshold_expression 'I > 2\s(I)'
_cod_data_source_file c9cc06849j2.cif
_cod_data_source_block mo_190107c_0ma_sq
_cod_database_code 7124296
_shelx_shelxl_version_number 2014/7
_shelx_space_group_comment
;
The symmetry employed for this shelxl refinement is uniquely defined
by the following loop, which should always be used as a source of
symmetry information in preference to the above space-group names.
They are only intended as comments.
;
_olex2_refinement_description
;
1. Twinned data refinement
 Scales: 0.74(2)
 0.26(2)
2. Fixed Uiso
 At 1.2 times of:
  All C(H) groups, All N(H,H) groups
3. Rigid bond restraints
 C9, C10
 with sigma for 1-2 distances of 0.005 and sigma for 1-3 distances of 0.01
4.a Aromatic/amide H refined with riding coordinates:
 C1(H1), C2(H2), C5(H5), C7(H7), C10(H10), C11(H11)
4.b X=CH2 refined with riding coordinates:
 N2(H2A,H2B), N4(H4A,H4B)
;
_platon_squeeze_void_probe_radius 1.20
_olex2_submission_special_instructions 'No special instructions were received'

loop_
_space_group_symop_operation_xyz
'x, y, z'
'-x, -y, z'
'-x+1/2, y+1/2, -z'
'x+1/2, -y+1/2, -z'

loop_
_atom_site_label
_atom_site_type_symbol
_atom_site_fract_x
_atom_site_fract_y
_atom_site_fract_z
_atom_site_U_iso_or_equiv
_atom_site_adp_type
_atom_site_occupancy
_atom_site_site_symmetry_order
_atom_site_calc_flag
_atom_site_refinement_flags_posn
_atom_site_refinement_flags_adp
Zn1 Zn 0.72071(2) 0.75207(2) 0.74515(3) 0.02026(13) Uani 1 1 d . .
O1 O 0.52564(16) 0.7455(3) 0.7042(2) 0.0425(6) Uani 1 1 d . .
O2 O 0.62103(13) 0.7555(2) 0.8762(2) 0.0305(5) Uani 1 1 d . .
O3 O 0.7760(2) 1.13763(17) 0.3524(3) 0.0372(6) Uani 1 1 d . .
O4 O 0.6523(2) 1.18481(18) 0.4617(3) 0.0441(7) Uani 1 1 d . .
N1 N 0.32659(17) 0.7453(2) 1.1184(2) 0.0268(6) Uani 1 1 d . .
N2 N 0.3509(2) 0.6960(3) 0.7598(3) 0.0443(8) Uani 1 1 d . .
H2A H 0.2960 0.6796 0.7433 0.053 Uiso 1 1 calc R .
H2B H 0.3906 0.6956 0.6961 0.053 Uiso 1 1 calc R .
N3 N 0.7210(2) 0.87202(18) 0.6445(3) 0.0262(6) Uani 1 1 d . .
N4 N 0.5927(3) 1.0792(2) 0.6661(5) 0.0607(12) Uani 1 1 d . .
H4A H 0.5584 1.0655 0.7335 0.073 Uiso 1 1 calc R .
H4B H 0.5879 1.1313 0.6281 0.073 Uiso 1 1 calc R .
C1 C 0.4113(2) 0.7669(3) 1.1539(4) 0.0343(9) Uani 1 1 d . .
H1 H 0.4237 0.7832 1.2429 0.041 Uiso 1 1 calc R .
C2 C 0.4800(2) 0.7654(3) 1.0611(4) 0.0345(8) Uani 1 1 d . .
H2 H 0.5388 0.7787 1.0891 0.041 Uiso 1 1 calc R .
C3 C 0.4648(2) 0.7451(2) 0.9285(3) 0.0251(6) Uani 1 1 d . .
C4 C 0.3750(2) 0.7229(2) 0.8880(3) 0.0291(8) Uani 1 1 d . .
C5 C 0.3102(2) 0.7236(3) 0.9921(3) 0.0300(8) Uani 1 1 d . .
H5 H 0.2511 0.7074 0.9697 0.036 Uiso 1 1 calc R .
C6 C 0.5408(2) 0.7491(3) 0.8266(3) 0.0263(6) Uani 1 1 d . .
C7 C 0.6604(3) 0.9340(2) 0.6836(4) 0.0313(8) Uani 1 1 d . .
H7 H 0.6217 0.9201 0.7549 0.038 Uiso 1 1 calc R .
C8 C 0.6523(3) 1.0204(2) 0.6210(4) 0.0334(8) Uani 1 1 d . .
C9 C 0.7132(2) 1.0379(2) 0.5110(3) 0.0246(7) Uani 1 1 d . U
C10 C 0.7717(3) 0.9714(2) 0.4725(4) 0.0349(8) Uani 1 1 d . U
H10 H 0.8099 0.9811 0.3990 0.042 Uiso 1 1 calc R .
C11 C 0.7755(3) 0.8887(2) 0.5410(4) 0.0333(8) Uani 1 1 d . .
H11 H 0.8169 0.8450 0.5135 0.040 Uiso 1 1 calc R .
C12 C 0.7122(3) 1.1267(2) 0.4390(4) 0.0295(8) Uani 1 1 d . .

loop_
_atom_site_aniso_label
_atom_site_aniso_U_11
_atom_site_aniso_U_22
_atom_site_aniso_U_33
_atom_site_aniso_U_23
_atom_site_aniso_U_13
_atom_site_aniso_U_12
Zn1 0.01844(19) 0.0217(2) 0.0206(2) 0.00009(19) 0.00117(12) 0.00157(14)
O1 0.0328(13) 0.0667(18) 0.0279(12) 0.0014(15) 0.0030(10) 0.0043(17)
O2 0.0153(10) 0.0423(14) 0.0339(11) 0.0042(14) 0.0048(9) -0.0019(12)
O3 0.0415(15) 0.0326(14) 0.0374(15) 0.0114(11) -0.0045(16) -0.0102(13)
O4 0.0593(18) 0.0267(13) 0.0463(16) 0.0093(12) 0.0032(15) 0.0111(13)
N1 0.0217(13) 0.0366(15) 0.0223(12) -0.0027(15) 0.0016(10) -0.0005(14)
N2 0.0259(15) 0.083(2) 0.0244(16) -0.0130(17) -0.0019(14) -0.0068(16)
N3 0.0296(15) 0.0241(14) 0.0249(15) 0.0035(11) 0.0075(16) 0.0013(13)
N4 0.062(2) 0.0316(19) 0.089(3) 0.0190(19) 0.040(2) 0.0133(17)
C1 0.0232(16) 0.045(2) 0.0346(18) -0.0018(17) -0.0025(14) -0.0027(16)
C2 0.0172(15) 0.048(2) 0.0385(19) -0.0073(18) -0.0026(13) -0.0046(16)
C3 0.0242(14) 0.0261(15) 0.0249(15) -0.0051(16) 0.0033(12) 0.0048(15)
C4 0.0281(17) 0.0346(19) 0.0246(17) -0.0068(13) -0.0018(14) 0.0008(14)
C5 0.0146(15) 0.046(2) 0.0295(18) -0.0071(15) -0.0013(13) -0.0045(13)
C6 0.0270(15) 0.0264(15) 0.0257(15) 0.0030(18) 0.0028(12) 0.0008(18)
C7 0.0376(19) 0.0234(17) 0.0328(19) 0.0055(14) 0.0127(17) 0.0006(16)
C8 0.0344(18) 0.0321(19) 0.034(2) 0.0069(15) 0.0091(16) 0.0048(16)
C9 0.0268(17) 0.0202(16) 0.0269(18) 0.0009(12) 0.0008(15) 0.0037(13)
C10 0.043(2) 0.0296(18) 0.032(2) 0.0032(15) 0.0070(19) -0.0064(16)
C11 0.038(2) 0.0279(18) 0.034(2) 0.0051(15) 0.0103(19) 0.0139(16)
C12 0.038(2) 0.0255(17) 0.0252(17) 0.0011(14) -0.0128(17) -0.0070(16)

loop_
_atom_type_symbol
_atom_type_description
_atom_type_scat_dispersion_real
_atom_type_scat_dispersion_imag
_atom_type_scat_source
C C 0.0033 0.0016 'International Tables Vol C Tables 4.2.6.8 and 6.1.1.4'
H H 0.0000 0.0000 'International Tables Vol C Tables 4.2.6.8 and 6.1.1.4'
N N 0.0061 0.0033 'International Tables Vol C Tables 4.2.6.8 and 6.1.1.4'
O O 0.0106 0.0060 'International Tables Vol C Tables 4.2.6.8 and 6.1.1.4'
Zn Zn 0.2839 1.4301 'International Tables Vol C Tables 4.2.6.8 and 6.1.1.4'

loop_
_geom_angle_atom_site_label_1
_geom_angle_atom_site_label_2
_geom_angle_atom_site_label_3
_geom_angle
_geom_angle_site_symmetry_1
_geom_angle_site_symmetry_3
O2 Zn1 N1 97.75(10) . 4_567
O2 Zn1 N3 107.60(12) . .
O3 Zn1 O2 111.60(13) 3_646 .
O3 Zn1 N1 108.74(13) 3_646 4_567
O3 Zn1 N3 121.02(11) 3_646 .
N3 Zn1 N1 107.56(13) . 4_567
C6 O2 Zn1 115.9(2) . .
C12 O3 Zn1 117.3(2) . 3_656
C1 N1 Zn1 122.1(2) . 4_467
C5 N1 Zn1 119.2(2) . 4_467
C5 N1 C1 118.7(3) . .
C7 N3 Zn1 117.1(2) . .
C11 N3 Zn1 122.8(2) . .
C11 N3 C7 120.1(3) . .
N1 C1 C2 120.8(3) . .
C3 C2 C1 121.8(3) . .
C2 C3 C4 118.4(3) . .
C2 C3 C6 120.7(3) . .
C4 C3 C6 120.9(3) . .
N2 C4 C3 124.6(3) . .
N2 C4 C5 120.1(3) . .
C5 C4 C3 115.2(3) . .
N1 C5 C4 125.1(3) . .
O1 C6 O2 123.1(3) . .
O1 C6 C3 121.3(3) . .
O2 C6 C3 115.6(3) . .
N3 C7 C8 123.1(3) . .
N4 C8 C7 120.2(3) . .
N4 C8 C9 123.8(3) . .
C7 C8 C9 116.0(3) . .
C8 C9 C12 120.9(3) . .
C10 C9 C8 118.5(3) . .
C10 C9 C12 120.6(3) . .
C9 C10 C11 121.4(3) . .
N3 C11 C10 120.8(3) . .
O3 C12 C9 114.9(3) . .
O4 C12 O3 123.4(3) . .
O4 C12 C9 121.7(3) . .

loop_
_geom_bond_atom_site_label_1
_geom_bond_atom_site_label_2
_geom_bond_distance
_geom_bond_site_symmetry_2
Zn1 O2 1.959(2) .
Zn1 O3 1.948(2) 3_646
Zn1 N1 2.063(2) 4_567
Zn1 N3 2.033(3) .
O1 C6 1.231(4) .
O2 C6 1.284(4) .
O3 Zn1 1.948(2) 3_656
O3 C12 1.281(5) .
O4 C12 1.252(5) .
N1 Zn1 2.063(2) 4_467
N1 C1 1.336(4) .
N1 C5 1.312(4) .
N2 C4 1.374(4) .
N3 C7 1.336(4) .
N3 C11 1.325(5) .
N4 C8 1.314(5) .
C1 C2 1.366(5) .
C2 C3 1.363(5) .
C3 C4 1.421(5) .
C3 C6 1.507(4) .
C4 C5 1.403(5) .
C7 C8 1.424(5) .
C8 C9 1.434(5) .
C9 C10 1.362(5) .
C9 C12 1.494(5) .
C10 C11 1.398(5) .

loop_
_platon_squeeze_void_nr
_platon_squeeze_void_average_x
_platon_squeeze_void_average_y
_platon_squeeze_void_average_z
_platon_squeeze_void_volume
_platon_squeeze_void_count_electrons
_platon_squeeze_void_content
1 -0.006 0.000 0.022 1063 561 ' '

loop_
_twin_individual_id
_twin_individual_mass_fraction_refined
1 0.74(2)
2 0.26(2)
